data_1536822
loop_
_publ_author_name
'Falter, C.'
'Klenner, M.'
'Chen, Q.'

_publ_section_title
;
 Role of bonding, reduced screening, and structure in the hightemperature
 superconductors
;
_journal_name_full 'Physical Review, Serie 3. B - Condensed Matter (18,1978-)'
_journal_page_first 16690
_journal_page_last 16706
_journal_volume 48
_journal_year 1993
_chemical_formula_sum 'Cu La2 O4'
_chemical_name_systematic 'La2 (Cu O4)'
_space_group_IT_number 64
_symmetry_space_group_name_Hall '-C 2ac 2 (z,x,y)'
_symmetry_space_group_name_H-M 'C m c a (c,a,b)'
_cell_angle_alpha 90
_cell_angle_beta 90
_cell_angle_gamma 90
_cell_formula_units_Z 4
_cell_length_a 5.624
_cell_length_b 5.714
_cell_length_c 12.198
_cell_volume 391.989
_citation_journal_id_ASTM PRBMDO
_cod_data_source_file Falter_PRBMDO_1993_1893.cif
_cod_data_source_block Cu1La2O4
_cod_original_cell_volume 391.9893
_cod_original_sg_symbol_H-M 'A b m a'
_cod_original_formula_sum 'Cu1 La2 O4'
_cod_database_code 1536822

loop_
_symmetry_equiv_pos_as_xyz
x,y,z
x+1/2,-y+1/2,-z
-x,y,-z
-x+1/2,-y+1/2,z
-x,-y,-z
-x-1/2,y-1/2,z
x,-y,z
x-1/2,y-1/2,-z
x,y+1/2,z+1/2
x+1/2,-y+1,-z+1/2
-x,y+1/2,-z+1/2
-x+1/2,-y+1,z+1/2
-x,-y+1/2,-z+1/2
-x-1/2,y,z+1/2
x,-y+1/2,z+1/2
x-1/2,y,-z+1/2

loop_
_atom_site_label
_atom_site_type_symbol
_atom_site_fract_x
_atom_site_fract_y
_atom_site_fract_z
_atom_site_occupancy
_atom_site_U_iso_or_equiv
La1 La+3 0.0145 0 0.349 1 0.0
O1 O-2 0.25 0.25 0.06 1 0.0
Cu1 Cu+2 0 0 0 1 0.0
O2 O-2 0.865 0 0.183 1 0.0
